data_7034621
loop_
_publ_author_name
'Haiges, R.'
'B\'elanger-Chabot, G'
'Kaplan, S. M.'
'Christe, K. O.'

_publ_section_title
;
 Preparation and characterization of 3,5-dinitro-1H-1,2,4-triazole.
;
_journal_issue 16
_journal_name_full 'Dalton transactions (Cambridge, England : 2003)'
_journal_page_first 7586
_journal_page_last 7594
_journal_paper_doi 10.1039/c5dt00888c
_journal_volume 44
_journal_year 2015
_chemical_formula_sum 'C38 H30 N6.51 O3.49 P2'
_chemical_formula_weight 695.60
_chemical_name_common PNPDNT/PNPazidonitrotriazolate
_chemical_name_systematic
'Mixed bis (triphenylphosphoranylidene)ammonium 3,5-dinitro-1,2,4-triazolate /bis (triphenylphosphoranylidene)ammonium 5-azido-3-nitro-1,2,4-triazolate'
_space_group_crystal_system triclinic
_space_group_IT_number 2
_space_group_name_Hall '-P 1'
_space_group_name_H-M_alt 'P -1'
_symmetry_space_group_name_Hall '-P 1'
_symmetry_space_group_name_H-M 'P -1'
_atom_sites_solution_hydrogens difmap
_audit_update_record
;
2015-01-24 deposited with the CCDC.
2015-03-26 downloaded from the CCDC.
;
_cell_angle_alpha 67.1350(10)
_cell_angle_beta 89.7880(10)
_cell_angle_gamma 76.1090(10)
_cell_formula_units_Z 2
_cell_length_a 10.8448(6)
_cell_length_b 11.9539(7)
_cell_length_c 14.4364(8)
_cell_measurement_reflns_used 9922
_cell_measurement_temperature 100.(2)
_cell_measurement_theta_max 30.8041
_cell_measurement_theta_min 2.3483
_cell_volume 1665.59(16)
_computing_cell_refinement 'APEX2 v2014.11-0 (Bruker AXS, 2014)'
_computing_data_collection 'Bruker Instrument Service v2012.12.0.3 (Bruker AXS, 2012)'
_computing_data_reduction 'SAINT V8.34A (Bruker AXS, 2013)'
_computing_structure_refinement 'SHELXL-2014/7 (Sheldrick, 2014)'
_computing_structure_solution 'SHELXTL XT 2014/4 (Bruker AXS, 2014)'
_diffrn_ambient_temperature 100.(2)
_diffrn_detector_area_resol_mean 8.3333
_diffrn_measured_fraction_theta_full 0.960
_diffrn_measured_fraction_theta_max 0.960
_diffrn_measurement_device_type 'Bruker APEX II CCD'
_diffrn_measurement_method 'omega- and phi-scans'
_diffrn_radiation_monochromator 'TRIUMPH curved-crystal'
_diffrn_radiation_type 'MoK\a '
_diffrn_radiation_wavelength 0.71073
_diffrn_reflns_av_R_equivalents 0.0367
_diffrn_reflns_av_unetI/netI 0.0356
_diffrn_reflns_limit_h_max 15
_diffrn_reflns_limit_h_min -15
_diffrn_reflns_limit_k_max 17
_diffrn_reflns_limit_k_min -17
_diffrn_reflns_limit_l_max 20
_diffrn_reflns_limit_l_min -20
_diffrn_reflns_number 42188
_diffrn_reflns_theta_full 31.12
_diffrn_reflns_theta_max 31.12
_diffrn_reflns_theta_min 1.54
_diffrn_source 'fine-focus tube'
_exptl_absorpt_coefficient_mu 0.182
_exptl_absorpt_correction_T_max 0.95
_exptl_absorpt_correction_T_min 0.85
_exptl_absorpt_correction_type multi-scan
_exptl_absorpt_process_details 'SADABS 2014/5 (Bruker AXS, 2014)'
_exptl_crystal_colour colourless
_exptl_crystal_density_diffrn 1.387
_exptl_crystal_density_method 'not measured'
_exptl_crystal_description prism
_exptl_crystal_F_000 723
_exptl_crystal_recrystallization_method 'Re-crystallisation from solvent: acetone'
_exptl_crystal_size_max 0.630
_exptl_crystal_size_mid 0.290
_exptl_crystal_size_min 0.265
_refine_diff_density_max 0.430
_refine_diff_density_min -0.346
_refine_ls_extinction_method none
_refine_ls_goodness_of_fit_ref 0.900
_refine_ls_hydrogen_treatment refall
_refine_ls_matrix_type full
_refine_ls_number_parameters 659
_refine_ls_number_reflns 10304
_refine_ls_number_restraints 0
_refine_ls_restrained_S_all 0.900
_refine_ls_R_factor_all 0.0516
_refine_ls_R_factor_gt 0.0377
_refine_ls_shift/su_max 0.027
_refine_ls_shift/su_mean 0.001
_refine_ls_structure_factor_coef Fsqd
_refine_ls_weighting_details 'w=1/[\s^2^(Fo^2^)+(0.0530P)^2^+1.0479P] where P=(Fo^2^+2Fc^2^)/3'
_refine_ls_weighting_scheme calc
_refine_ls_wR_factor_gt 0.0931
_refine_ls_wR_factor_ref 0.1019
_reflns_number_gt 8327
_reflns_number_total 10304
_reflns_threshold_expression 'I > 2\s(I)'
_cod_data_source_file c5dt00888c2.cif
_cod_data_source_block DisorderedPNPDNT-azidonitrotriazole
_cod_depositor_comments 'Adding full bibliography for 7034616--7034621.cif.'
_cod_database_code 7034621

loop_
_space_group_symop_operation_xyz
'x, y, z'
'-x, -y, -z'

loop_
_atom_site_type_symbol
_atom_site_label
_atom_site_fract_x
_atom_site_fract_y
_atom_site_fract_z
_atom_site_U_iso_or_equiv
_atom_site_adp_type
_atom_site_calc_flag
_atom_site_refinement_flags_occupancy
_atom_site_occupancy
_atom_site_disorder_assembly
_atom_site_disorder_group
C C2 0.9428(14) 0.0582(12) 0.7777(11) 0.0148(15) Uani d P 0.743(4) A 1
C C3 1.0737(3) 0.1239(3) 0.6898(2) 0.0147(5) Uani d P 0.743(4) A 1
N N2 1.0062(4) 0.1438(4) 0.7618(4) 0.0170(6) Uani d P 0.743(4) A 1
N N3 1.0547(4) 0.0339(4) 0.6620(4) 0.0189(6) Uani d P 0.743(4) A 1
N N4 0.9636(13) -0.0107(10) 0.7218(10) 0.0179(11) Uani d P 0.743(4) A 1
N N5 1.16267(19) 0.19648(17) 0.64199(13) 0.0196(4) Uani d P 0.743(4) A 1
N N6 0.8522(4) 0.0366(5) 0.8533(3) 0.0170(5) Uani d P 0.743(4) A 1
O O1 1.22146(14) 0.17132(16) 0.57733(13) 0.0295(4) Uani d P 0.743(4) A 1
O O2 1.17236(17) 0.27995(15) 0.66839(14) 0.0365(5) Uani d P 0.743(4) A 1
O O3 0.7804(4) -0.0296(4) 0.8487(3) 0.0228(6) Uani d P 0.743(4) A 1
O O4 0.8525(4) 0.0813(4) 0.9136(3) 0.0305(6) Uani d P 0.743(4) A 1
C C1A 1.0838(9) 0.0865(9) 0.6806(7) 0.0157(15) Uani d P 0.257(4) A 2
C C2A 0.946(4) 0.042(3) 0.770(3) 0.014(5) Uani d P 0.257(4) A 2
N N1A 1.1858(5) 0.1323(6) 0.6258(5) 0.0295(14) Uani d P 0.257(4) A 2
N N2A 1.2199(8) 0.2102(6) 0.6494(5) 0.0370(16) Uani d P 0.257(4) A 2
N N3A 1.2580(8) 0.2824(7) 0.6587(6) 0.056(2) Uani d P 0.257(4) A 2
N N4A 1.0462(15) 0.0009(10) 0.6599(12) 0.028(2) Uani d P 0.257(4) A 2
N N5A 1.0305(12) 0.1211(12) 0.7501(11) 0.0195(19) Uani d P 0.257(4) A 2
N N6A 0.8655(16) 0.0385(18) 0.8441(14) 0.0324(18) Uani d P 0.257(4) A 2
O O1A 0.8779(11) 0.0961(12) 0.9066(10) 0.0324(18) Uani d P 0.257(4) A 2
O O2A 0.7793(16) -0.0148(15) 0.8613(12) 0.0324(18) Uani d P 0.257(4) A 2
N N4B 0.955(4) -0.028(3) 0.720(3) 0.027(5) Uani d P 0.257(4) A 2
C C010 0.66658(12) 0.19162(13) 0.15608(9) 0.0181(2) Uani d . 1.0 . .
C C012 0.35097(13) 0.54588(14) 0.45747(12) 0.0236(3) Uani d . 1.0 . .
C C013 -0.01031(12) 0.21868(12) 0.39702(10) 0.0200(2) Uani d . 1.0 . .
C C015 0.05556(13) 0.64821(13) 0.11279(11) 0.0221(3) Uani d . 1.0 . .
C C017 0.02578(15) 0.69403(14) -0.06469(11) 0.0274(3) Uani d . 1.0 . .
C C018 0.71470(13) 0.11730(14) 0.10376(11) 0.0233(3) Uani d . 1.0 . .
C C019 0.67831(15) 0.54711(14) 0.24273(11) 0.0283(3) Uani d . 1.0 . .
C C00A 0.55023(11) 0.41887(11) 0.21929(9) 0.0142(2) Uani d . 1.0 . .
C C01A 0.64215(14) 0.04669(14) 0.08390(11) 0.0244(3) Uani d . 1.0 . .
C C00B 0.54905(11) 0.18728(10) 0.39071(8) 0.0127(2) Uani d . 1.0 . .
C C01B -0.00587(15) 0.72524(13) 0.01696(11) 0.0276(3) Uani d . 1.0 . .
C C00C 0.46868(11) 0.16744(11) 0.46816(9) 0.0139(2) Uani d . 1.0 . .
C C01C 0.37844(14) 0.65832(14) 0.39866(14) 0.0299(3) Uani d . 1.0 . .
C C00D 0.47068(12) 0.12611(12) 0.16693(9) 0.0165(2) Uani d . 1.0 . .
C C01D 0.35777(14) 0.70591(13) 0.29462(14) 0.0291(3) Uani d . 1.0 . .
C C01E 0.63732(15) 0.63551(14) 0.14510(11) 0.0267(3) Uani d . 1.0 . .
C C00F 0.54421(11) 0.19596(11) 0.18820(9) 0.0139(2) Uani d . 1.0 . .
C C00G 0.10401(11) 0.37828(11) 0.32664(9) 0.0139(2) Uani d . 1.0 . .
C C00H 0.27995(11) 0.52879(11) 0.30608(10) 0.0156(2) Uani d . 1.0 . .
C C00I 0.52043(12) 0.09520(11) 0.56784(9) 0.0166(2) Uani d . 1.0 . .
C C00J 0.14922(11) 0.53798(11) 0.12649(9) 0.0159(2) Uani d . 1.0 . .
C C00K 0.30259(11) 0.48065(12) 0.41167(10) 0.0174(2) Uani d . 1.0 . .
C C00M 0.02967(12) 0.44980(12) 0.37327(10) 0.0183(2) Uani d . 1.0 . .
C C00N 0.17991(12) 0.50615(12) 0.04443(10) 0.0185(2) Uani d . 1.0 . .
C C00O 0.50982(12) 0.50845(12) 0.12083(9) 0.0175(2) Uani d . 1.0 . .
C C00P 0.68011(12) 0.13027(12) 0.41331(9) 0.0173(2) Uani d . 1.0 . .
C C00Q 0.73076(12) 0.05897(12) 0.51297(10) 0.0192(2) Uani d . 1.0 . .
C C00R 0.65107(13) 0.04277(11) 0.59021(9) 0.0182(2) Uani d . 1.0 . .
C C00S -0.06094(12) 0.40333(14) 0.43439(10) 0.0216(3) Uani d . 1.0 . .
C C00T -0.07989(12) 0.28769(13) 0.44692(10) 0.0209(3) Uani d . 1.0 . .
C C00U 0.08307(11) 0.26330(11) 0.33754(9) 0.0161(2) Uani d . 1.0 . .
C C00V 0.52010(14) 0.05131(13) 0.11495(10) 0.0221(3) Uani d . 1.0 . .
C C00W 0.11793(14) 0.58483(14) -0.05128(10) 0.0239(3) Uani d . 1.0 . .
C C00X 0.30758(13) 0.64216(12) 0.24739(11) 0.0220(3) Uani d . 1.0 . .
C C00Y 0.63473(13) 0.43881(12) 0.27994(10) 0.0208(3) Uani d . 1.0 . .
C C00Z 0.55306(14) 0.61652(13) 0.08404(10) 0.0223(3) Uani d . 1.0 . .
H H1 0.0325(17) 0.6740(17) 0.1670(14) 0.028(4) Uiso d . 1.0 . .
H H2 -0.0163(19) 0.7483(19) -0.1293(15) 0.038(5) Uiso d . 1.0 . .
H H3 0.2409(16) 0.4332(16) 0.0532(13) 0.021(4) Uiso d . 1.0 . .
H H4 0.4519(17) 0.4958(16) 0.0785(13) 0.024(4) Uiso d . 1.0 . .
H H5 0.6627(16) 0.3789(17) 0.3463(14) 0.026(4) Uiso d . 1.0 . .
H H6 0.2829(15) 0.4016(16) 0.4534(13) 0.020(4) Uiso d . 1.0 . .
H H7 0.3779(19) 0.782(2) 0.2517(15) 0.041(5) Uiso d . 1.0 . .
H H8 0.2919(16) 0.6744(17) 0.1764(14) 0.026(4) Uiso d . 1.0 . .
H H9 0.0423(15) 0.5310(15) 0.3635(12) 0.018(4) Uiso d . 1.0 . .
H H10 0.4665(17) 0.0062(17) 0.0979(14) 0.029(5) Uiso d . 1.0 . .
H H11 0.6790(19) -0.0058(18) 0.0478(15) 0.037(5) Uiso d . 1.0 . .
H H12 0.7377(15) 0.1368(15) 0.3594(12) 0.020(4) Uiso d . 1.0 . .
H H13 0.8220(17) 0.0203(16) 0.5269(13) 0.027(4) Uiso d . 1.0 . .
H H14 0.6876(16) -0.0058(16) 0.6595(13) 0.023(4) Uiso d . 1.0 . .
H H15 0.4645(16) 0.0848(16) 0.6187(13) 0.022(4) Uiso d . 1.0 . .
H H16 0.3782(15) 0.2007(15) 0.4528(12) 0.015(4) Uiso d . 1.0 . .
H H17 0.1337(16) 0.2128(16) 0.3052(13) 0.021(4) Uiso d . 1.0 . .
H H18 0.4111(19) 0.7033(19) 0.4312(15) 0.040(5) Uiso d . 1.0 . .
H H19 0.3673(17) 0.5104(17) 0.5319(14) 0.030(5) Uiso d . 1.0 . .
H H20 -0.0228(16) 0.1374(17) 0.4056(13) 0.026(4) Uiso d . 1.0 . .
H H21 -0.1407(17) 0.2563(16) 0.4891(13) 0.025(4) Uiso d . 1.0 . .
H H22 -0.1112(18) 0.4530(18) 0.4686(14) 0.032(5) Uiso d . 1.0 . .
H H23 -0.0721(19) 0.8002(19) 0.0079(15) 0.040(5) Uiso d . 1.0 . .
H H24 0.1397(18) 0.5602(18) -0.1072(15) 0.034(5) Uiso d . 1.0 . .
H H25 0.5256(17) 0.6780(17) 0.0169(14) 0.029(5) Uiso d . 1.0 . .
H H26 0.7385(19) 0.5600(18) 0.2852(15) 0.038(5) Uiso d . 1.0 . .
H H27 0.665(2) 0.711(2) 0.1187(17) 0.049(6) Uiso d . 1.0 . .
H H28 0.3867(16) 0.1344(15) 0.1845(13) 0.020(4) Uiso d . 1.0 . .
H H29 0.8001(18) 0.1125(18) 0.0836(14) 0.033(5) Uiso d . 1.0 . .
H H30 0.7177(17) 0.2420(17) 0.1672(14) 0.027(4) Uiso d . 1.0 . .
N N1 0.33265(9) 0.32030(9) 0.24823(8) 0.01404(19) Uani d . 1.0 . .
P P001 0.48399(3) 0.28456(3) 0.26219(2) 0.01146(7) Uani d . 1.0 . .
P P002 0.22510(3) 0.43577(3) 0.25100(2) 0.01212(7) Uani d . 1.0 . .

loop_
_atom_site_aniso_label
_atom_site_aniso_U_11
_atom_site_aniso_U_22
_atom_site_aniso_U_33
_atom_site_aniso_U_12
_atom_site_aniso_U_13
_atom_site_aniso_U_23
C2 0.0172(15) 0.013(2) 0.0152(17) -0.0010(15) 0.0014(11) -0.0089(14)
C3 0.0152(10) 0.0114(13) 0.0181(11) -0.0026(9) 0.0016(8) -0.0068(9)
N2 0.0151(14) 0.0168(15) 0.0202(12) -0.0032(10) 0.0051(9) -0.0091(9)
N3 0.0217(10) 0.0167(16) 0.0184(9) -0.0045(12) 0.0063(7) -0.0074(13)
N4 0.0228(13) 0.0146(19) 0.0173(17) -0.0050(14) 0.0015(11) -0.0073(16)
N5 0.0166(9) 0.0182(8) 0.0232(8) -0.0037(7) 0.0040(7) -0.0078(6)
N6 0.0137(10) 0.0157(8) 0.0137(11) 0.0005(8) 0.0053(7) -0.0003(8)
O1 0.0236(7) 0.0376(9) 0.0301(9) -0.0114(6) 0.0151(6) -0.0146(7)
O2 0.0368(10) 0.0321(9) 0.0565(11) -0.0215(7) 0.0188(8) -0.0272(8)
O3 0.0154(8) 0.0256(13) 0.0247(13) -0.0088(8) 0.0037(8) -0.0051(8)
O4 0.0411(16) 0.0316(12) 0.0258(10) -0.0135(9) 0.0164(10) -0.0166(9)
C1A 0.017(3) 0.014(4) 0.019(3) -0.007(3) 0.002(2) -0.008(3)
C2A 0.015(6) 0.012(8) 0.014(7) -0.010(6) 0.002(4) -0.002(6)
N1A 0.026(3) 0.037(3) 0.030(3) -0.008(2) 0.008(2) -0.020(3)
N2A 0.033(4) 0.035(3) 0.045(4) -0.010(3) 0.008(3) -0.018(3)
N3A 0.062(5) 0.057(4) 0.085(6) -0.037(4) 0.038(4) -0.053(4)
N4A 0.032(4) 0.020(5) 0.024(3) -0.003(4) 0.000(2) -0.004(4)
N5A 0.017(5) 0.020(5) 0.021(5) -0.001(3) 0.000(4) -0.010(3)
N6A 0.041(3) 0.028(3) 0.031(3) -0.008(2) 0.009(2) -0.016(2)
O1A 0.041(3) 0.028(3) 0.031(3) -0.008(2) 0.009(2) -0.016(2)
O2A 0.041(3) 0.028(3) 0.031(3) -0.008(2) 0.009(2) -0.016(2)
N4B 0.032(9) 0.027(10) 0.024(5) -0.002(6) 0.006(5) -0.017(6)
C010 0.0147(5) 0.0250(6) 0.0158(5) -0.0045(5) 0.0028(4) -0.0097(5)
C012 0.0161(6) 0.0298(7) 0.0306(7) -0.0004(5) -0.0024(5) -0.0213(6)
C013 0.0163(6) 0.0181(6) 0.0215(6) -0.0051(5) 0.0014(5) -0.0033(5)
C015 0.0219(6) 0.0194(6) 0.0205(6) -0.0012(5) -0.0022(5) -0.0058(5)
C017 0.0290(7) 0.0252(7) 0.0192(6) -0.0104(6) -0.0077(5) 0.0024(5)
C018 0.0180(6) 0.0322(7) 0.0206(6) -0.0023(5) 0.0048(5) -0.0139(6)
C019 0.0325(8) 0.0277(7) 0.0238(7) -0.0179(6) -0.0065(6) -0.0033(6)
C00A 0.0135(5) 0.0152(5) 0.0127(5) -0.0045(4) 0.0021(4) -0.0040(4)
C01A 0.0275(7) 0.0268(7) 0.0221(6) -0.0034(5) 0.0057(5) -0.0152(6)
C00B 0.0142(5) 0.0119(5) 0.0113(5) -0.0032(4) 0.0007(4) -0.0039(4)
C01B 0.0267(7) 0.0193(6) 0.0263(7) -0.0008(5) -0.0074(6) -0.0010(5)
C00C 0.0162(5) 0.0128(5) 0.0133(5) -0.0039(4) 0.0023(4) -0.0058(4)
C01C 0.0207(7) 0.0259(7) 0.0503(10) -0.0015(5) -0.0077(6) -0.0252(7)
C00D 0.0189(6) 0.0177(5) 0.0128(5) -0.0062(4) 0.0032(4) -0.0050(4)
C01D 0.0221(7) 0.0168(6) 0.0475(9) -0.0046(5) -0.0039(6) -0.0119(6)
C01E 0.0321(7) 0.0232(7) 0.0229(7) -0.0160(6) 0.0007(6) -0.0018(5)
C00F 0.0146(5) 0.0151(5) 0.0101(5) -0.0017(4) 0.0012(4) -0.0042(4)
C00G 0.0111(5) 0.0164(5) 0.0128(5) -0.0025(4) -0.0001(4) -0.0050(4)
C00H 0.0122(5) 0.0154(5) 0.0206(6) -0.0019(4) 0.0007(4) -0.0096(5)
C00I 0.0224(6) 0.0152(5) 0.0127(5) -0.0065(4) 0.0036(4) -0.0050(4)
C00J 0.0150(5) 0.0159(5) 0.0137(5) -0.0041(4) -0.0018(4) -0.0025(4)
C00K 0.0125(5) 0.0213(6) 0.0210(6) -0.0019(4) 0.0010(4) -0.0127(5)
C00M 0.0140(5) 0.0218(6) 0.0216(6) -0.0040(4) 0.0020(4) -0.0117(5)
C00N 0.0172(6) 0.0211(6) 0.0165(6) -0.0068(5) 0.0012(4) -0.0058(5)
C00O 0.0187(6) 0.0209(6) 0.0121(5) -0.0070(5) 0.0005(4) -0.0045(4)
C00P 0.0154(5) 0.0174(5) 0.0148(5) -0.0032(4) 0.0012(4) -0.0028(4)
C00Q 0.0174(6) 0.0170(6) 0.0171(6) -0.0025(4) -0.0023(4) -0.0015(5)
C00R 0.0248(6) 0.0137(5) 0.0124(5) -0.0048(5) -0.0025(4) -0.0014(4)
C00S 0.0140(6) 0.0310(7) 0.0226(6) -0.0042(5) 0.0034(5) -0.0148(5)
C00T 0.0134(5) 0.0274(6) 0.0185(6) -0.0056(5) 0.0028(4) -0.0054(5)
C00U 0.0139(5) 0.0154(5) 0.0169(5) -0.0021(4) 0.0011(4) -0.0054(4)
C00V 0.0287(7) 0.0223(6) 0.0199(6) -0.0093(5) 0.0057(5) -0.0116(5)
C00W 0.0264(7) 0.0298(7) 0.0150(6) -0.0132(6) -0.0003(5) -0.0051(5)
C00X 0.0175(6) 0.0157(6) 0.0300(7) -0.0027(5) -0.0005(5) -0.0072(5)
C00Y 0.0234(6) 0.0201(6) 0.0160(6) -0.0090(5) -0.0041(5) -0.0021(5)
C00Z 0.0268(7) 0.0211(6) 0.0143(6) -0.0090(5) 0.0009(5) -0.0005(5)
N1 0.0118(4) 0.0153(4) 0.0157(5) -0.0027(4) 0.0009(4) -0.0073(4)
P001 0.01112(13) 0.01281(13) 0.00962(13) -0.00291(10) 0.00099(10) -0.00371(10)
P002 0.01138(13) 0.01252(13) 0.01187(13) -0.00250(10) 0.00028(10) -0.00459(10)

loop_
_atom_type_symbol
_atom_type_description
_atom_type_scat_dispersion_real
_atom_type_scat_dispersion_imag
_atom_type_scat_source
C C 0.0033 0.0016 'International Tables Vol C Tables 4.2.6.8 and 6.1.1.4'
H H 0.0000 0.0000 'International Tables Vol C Tables 4.2.6.8 and 6.1.1.4'
N N 0.0061 0.0033 'International Tables Vol C Tables 4.2.6.8 and 6.1.1.4'
O O 0.0106 0.0060 'International Tables Vol C Tables 4.2.6.8 and 6.1.1.4'
P P 0.1023 0.0942 'International Tables Vol C Tables 4.2.6.8 and 6.1.1.4'

loop_
_geom_angle_atom_site_label_1
_geom_angle_atom_site_label_2
_geom_angle_atom_site_label_3
_geom_angle
N2 C2 N4 118.2(12)
N2 C2 N6 121.9(10)
N4 C2 N6 119.9(11)
N2 C3 N3 117.1(4)
N2 C3 N5 122.0(3)
N3 C3 N5 120.9(3)
C2 N2 C3 97.9(7)
C3 N3 N4 103.7(6)
C2 N4 N3 103.0(8)
O1 N5 O2 124.7(2)
O1 N5 C3 117.7(2)
O2 N5 C3 117.6(2)
O4 N6 O3 125.7(4)
O4 N6 C2 118.3(7)
O3 N6 C2 116.0(8)
N5A C1A N4A 118.8(12)
N5A C1A N1A 124.7(9)
N4A C1A N1A 116.4(10)
N5A C1A C2A 45.1(13)
N4A C1A C2A 73.8(13)
N1A C1A C2A 169.8(13)
N4B C2A N6A 124.(3)
N4B C2A N5A 117.(3)
N6A C2A N5A 119.(3)
N4B C2A C1A 76.(2)
N6A C2A C1A 160.(3)
N5A C2A C1A 40.7(10)
N2A N1A C1A 114.1(8)
N3A N2A N1A 170.4(9)
C1A N4A N4B 105.5(18)
C1A N5A C2A 94.2(16)
O2A N6A O1A 114.1(15)
O2A N6A C2A 125.(2)
O1A N6A C2A 121.(2)
C2A N4B N4A 104.(2)
C018 C010 C00F 119.94(12)
C01C C012 C00K 119.84(14)
C00T C013 C00U 119.71(12)
C01B C015 C00J 119.39(13)
C00W C017 C01B 120.34(13)
C01A C018 C010 120.12(12)
C01E C019 C00Y 120.01(13)
C00Y C00A C00O 119.36(11)
C00Y C00A P001 123.40(9)
C00O C00A P001 117.20(9)
C018 C01A C00V 120.22(12)
C00C C00B C00P 119.83(11)
C00C C00B P001 120.09(9)
C00P C00B P001 120.07(9)
C017 C01B C015 120.38(14)
C00I C00C C00B 119.68(11)
C01D C01C C012 120.40(13)
C00V C00D C00F 119.78(12)
C01C C01D C00X 120.46(14)
C019 C01E C00Z 120.27(13)
C00D C00F C010 119.83(11)
C00D C00F P001 119.59(9)
C010 C00F P001 120.51(9)
C00M C00G C00U 120.05(11)
C00M C00G P002 119.81(9)
C00U C00G P002 120.13(9)
C00X C00H C00K 119.59(12)
C00X C00H P002 122.22(10)
C00K C00H P002 118.07(9)
C00R C00I C00C 120.23(11)
C00N C00J C015 120.10(12)
C00N C00J P002 120.43(10)
C015 C00J P002 119.44(10)
C012 C00K C00H 120.24(13)
C00S C00M C00G 119.71(12)
C00W C00N C00J 119.77(13)
C00Z C00O C00A 120.37(12)
C00Q C00P C00B 119.96(11)
C00P C00Q C00R 120.04(12)
C00I C00R C00Q 120.19(11)
C00M C00S C00T 120.17(12)
C00S C00T C013 120.39(12)
C013 C00U C00G 119.87(12)
C01A C00V C00D 120.09(13)
C017 C00W C00N 120.01(13)
C00H C00X C01D 119.46(14)
C00A C00Y C019 120.16(12)
C01E C00Z C00O 119.83(12)
P001 N1 P002 133.27(7)
N1 P001 C00F 108.68(5)
N1 P001 C00B 112.93(5)
C00F P001 C00B 106.74(5)
N1 P001 C00A 113.75(5)
C00F P001 C00A 106.42(5)
C00B P001 C00A 107.91(5)
N1 P002 C00J 110.95(6)
N1 P002 C00G 109.48(5)
C00J P002 C00G 107.45(6)
N1 P002 C00H 114.76(5)
C00J P002 C00H 108.26(6)
C00G P002 C00H 105.58(6)

loop_
_geom_bond_atom_site_label_1
_geom_bond_atom_site_label_2
_geom_bond_distance
C2 N2 1.314(14)
C2 N4 1.343(18)
C2 N6 1.456(14)
C3 N2 1.334(4)
C3 N3 1.341(4)
C3 N5 1.447(4)
N3 N4 1.376(15)
N5 O1 1.221(2)
N5 O2 1.224(3)
N6 O4 1.185(6)
N6 O3 1.254(5)
C1A N5A 1.310(12)
C1A N4A 1.320(10)
C1A N1A 1.448(11)
C1A C2A 2.00(3)
C2A N4B 1.29(5)
C2A N6A 1.37(4)
C2A N5A 1.42(4)
N1A N2A 1.238(9)
N2A N3A 1.093(10)
N4A N4B 1.33(5)
N6A O2A 1.22(2)
N6A O1A 1.35(2)
C010 C018 1.3884(18)
C010 C00F 1.4000(16)
C012 C01C 1.385(2)
C012 C00K 1.3857(18)
C013 C00T 1.3885(19)
C013 C00U 1.3944(17)
C015 C01B 1.3885(19)
C015 C00J 1.4012(18)
C017 C00W 1.385(2)
C017 C01B 1.387(2)
C018 C01A 1.386(2)
C019 C01E 1.387(2)
C019 C00Y 1.3926(19)
C00A C00Y 1.3915(17)
C00A C00O 1.3984(16)
C00A P001 1.8042(12)
C01A C00V 1.391(2)
C00B C00C 1.3971(16)
C00B C00P 1.3988(16)
C00B P001 1.7976(12)
C00C C00I 1.3925(17)
C01C C01D 1.381(2)
C00D C00V 1.3922(18)
C00D C00F 1.3958(17)
C01D C00X 1.396(2)
C01E C00Z 1.387(2)
C00F P001 1.7975(12)
C00G C00M 1.3951(17)
C00G C00U 1.3954(17)
C00G P002 1.7969(12)
C00H C00X 1.3947(18)
C00H C00K 1.4029(18)
C00H P002 1.7975(12)
C00I C00R 1.3871(18)
C00J C00N 1.3948(18)
C00J P002 1.7951(12)
C00M C00S 1.3883(18)
C00N C00W 1.3925(18)
C00O C00Z 1.3880(18)
C00P C00Q 1.3879(17)
C00Q C00R 1.3904(18)
C00S C00T 1.388(2)
N1 P001 1.5861(10)
N1 P002 1.5927(10)
